data_1560488
loop_
_publ_author_name
'Hamatani, Shota'
'Kitagawa, Daichi'
'Kobatake, Seiya'

_publ_section_title
;
 Fast T-Type Photochromic Crystals of Diarylbenzene
;
_journal_name_full 'The Journal of Physical Chemistry C'
_journal_paper_doi 10.1021/acs.jpcc.0c10988
_journal_year 2021
_chemical_formula_moiety 'C26 H18 F2 N2 S2'
_chemical_formula_sum 'C26 H18 F2 N2 S2'
_chemical_formula_weight 460.54
_space_group_crystal_system monoclinic
_space_group_IT_number 14
_space_group_name_Hall '-P 2ybc'
_space_group_name_H-M_alt 'P 1 21/c 1'
_symmetry_cell_setting monoclinic
_symmetry_space_group_name_H-M 'P 1 21/c 1'
_atom_sites_solution_hydrogens geom
_audit_creation_method SHELXL-2014/7
_cell_angle_alpha 90
_cell_angle_beta 90.0296(19)
_cell_angle_gamma 90
_cell_formula_units_Z 4
_cell_length_a 12.6491(2)
_cell_length_b 25.0889(5)
_cell_length_c 6.7996(2)
_cell_measurement_reflns_used 17745
_cell_measurement_temperature 120(2)
_cell_measurement_theta_max 30.5930
_cell_measurement_theta_min 2.2660
_cell_volume 2157.87(8)
_computing_cell_refinement 'CrysAlisPro 1.171.40.75a (Rigaku OD, 2020)'
_computing_data_collection 'CrysAlisPro 1.171.40.75a (Rigaku OD, 2020)'
_computing_data_reduction 'CrysAlisPro 1.171.40.75a (Rigaku OD, 2020)'
_computing_molecular_graphics 'Yadokari-XG 2009 (Wakita Nemoto et al., 2009)'
_computing_publication_material 'Yadokari-XG 2009 (Wakita,Nemoto et al., 2009)'
_computing_structure_refinement 'SHELXL-2014/7 (Sheldrick, 2014)'
_diffrn_ambient_temperature 120(2)
_diffrn_detector_area_resol_mean 7.111
_diffrn_measured_fraction_theta_full 0.995
_diffrn_measured_fraction_theta_max 0.994
_diffrn_measurement_device_type 'Rigaku AFC11 with Saturn 724+ CCD'
_diffrn_measurement_method \w
_diffrn_radiation_monochromator Confocal
_diffrn_radiation_type MoK\a
_diffrn_radiation_wavelength 0.71075
_diffrn_reflns_av_R_equivalents 0.0468
_diffrn_reflns_av_unetI/netI 0.0258
_diffrn_reflns_Laue_measured_fraction_full 0.995
_diffrn_reflns_Laue_measured_fraction_max 0.994
_diffrn_reflns_limit_h_max 16
_diffrn_reflns_limit_h_min -16
_diffrn_reflns_limit_k_max 32
_diffrn_reflns_limit_k_min -32
_diffrn_reflns_limit_l_max 8
_diffrn_reflns_limit_l_min -8
_diffrn_reflns_number 21382
_diffrn_reflns_point_group_measured_fraction_full 0.995
_diffrn_reflns_point_group_measured_fraction_max 0.994
_diffrn_reflns_theta_full 25.242
_diffrn_reflns_theta_max 27.497
_diffrn_reflns_theta_min 2.287
_diffrn_source 'Rotating Anode'
_exptl_absorpt_coefficient_mu 0.281
_exptl_absorpt_correction_T_max 1.00000
_exptl_absorpt_correction_T_min 0.86491
_exptl_absorpt_correction_type multi-scan
_exptl_absorpt_process_details
;
CrysAlisPro 1.171.40.75a (Rigaku Oxford Diffraction, 2020)
Empirical absorption correction using spherical harmonics,
 implemented in SCALE3 ABSPACK scaling algorithm.
;
_exptl_crystal_colour Colorless
_exptl_crystal_density_diffrn 1.418
_exptl_crystal_description Block
_exptl_crystal_F_000 952
_exptl_crystal_size_max 0.430
_exptl_crystal_size_mid 0.150
_exptl_crystal_size_min 0.090
_refine_diff_density_max 0.389
_refine_diff_density_min -0.232
_refine_diff_density_rms 0.056
_refine_ls_extinction_method none
_refine_ls_goodness_of_fit_ref 1.024
_refine_ls_matrix_type full
_refine_ls_number_parameters 291
_refine_ls_number_reflns 4927
_refine_ls_number_restraints 0
_refine_ls_restrained_S_all 1.024
_refine_ls_R_factor_all 0.0398
_refine_ls_R_factor_gt 0.0360
_refine_ls_shift/su_max 0.001
_refine_ls_shift/su_mean 0.000
_refine_ls_structure_factor_coef Fsqd
_refine_ls_weighting_details 'w=1/[\s^2^(Fo^2^)+(0.0570P)^2^+0.7973P] where P=(Fo^2^+2Fc^2^)/3'
_refine_ls_weighting_scheme calc
_refine_ls_wR_factor_gt 0.0951
_refine_ls_wR_factor_ref 0.0983
_reflns_Friedel_coverage 0.000
_reflns_number_gt 4442
_reflns_number_total 4927
_reflns_threshold_expression 'I > 2\s(I)'
_cod_data_source_file jp0c10988_si_004.cif
_cod_data_source_block 4a
_cod_original_sg_symbol_H-M 'P 21/c'
_cod_database_code 1560488
_shelx_shelxl_version_number 2014/7
_shelx_space_group_comment
;
The symmetry employed for this shelxl refinement is uniquely defined
by the following loop, which should always be used as a source of
symmetry information in preference to the above space-group names.
They are only intended as comments.
;
_shelx_estimated_absorpt_t_min 0.889
_shelx_estimated_absorpt_t_max 0.975

loop_
_space_group_symop_operation_xyz
'x, y, z'
'-x, y+1/2, -z+1/2'
'-x, -y, -z'
'x, -y-1/2, z-1/2'

loop_
_atom_site_label
_atom_site_type_symbol
_atom_site_fract_x
_atom_site_fract_y
_atom_site_fract_z
_atom_site_U_iso_or_equiv
_atom_site_adp_type
_atom_site_occupancy
_atom_site_site_symmetry_order
_atom_site_calc_flag
_atom_site_refinement_flags_posn
_atom_site_refinement_flags_adp
_atom_site_refinement_flags_occupancy
_atom_site_disorder_assembly
_atom_site_disorder_group
C1 C 0.45491(12) 0.56409(6) 0.6345(2) 0.0288(3) Uani 1 1 d . . . . .
H1 H 0.4066 0.5824 0.7245 0.043 Uiso 1 1 calc R U . . .
H2 H 0.5231 0.5584 0.6999 0.043 Uiso 1 1 calc R U . . .
H3 H 0.4247 0.5296 0.5970 0.043 Uiso 1 1 calc R U . . .
C2 C 0.47087(10) 0.59754(5) 0.4538(2) 0.0220(3) Uani 1 1 d . . . . .
C3 C 0.40882(10) 0.63736(5) 0.37927(19) 0.0204(2) Uani 1 1 d . . . . .
C4 C 0.53766(10) 0.64269(5) 0.15896(19) 0.0211(3) Uani 1 1 d . . . . .
C5 C 0.59695(10) 0.66150(5) -0.01380(19) 0.0217(3) Uani 1 1 d . . . . .
C6 C 0.54230(11) 0.68556(5) -0.1686(2) 0.0252(3) Uani 1 1 d . . . . .
H4 H 0.4673 0.6875 -0.1653 0.030 Uiso 1 1 calc R U . . .
C7 C 0.59711(13) 0.70659(6) -0.3272(2) 0.0310(3) Uani 1 1 d . . . . .
H5 H 0.5596 0.7227 -0.4328 0.037 Uiso 1 1 calc R U . . .
C8 C 0.70678(13) 0.70419(6) -0.3319(2) 0.0332(3) Uani 1 1 d . . . . .
H6 H 0.7444 0.7194 -0.4391 0.040 Uiso 1 1 calc R U . . .
C9 C 0.76134(12) 0.67963(6) -0.1803(2) 0.0323(3) Uani 1 1 d . . . . .
H7 H 0.8363 0.6778 -0.1842 0.039 Uiso 1 1 calc R U . . .
C10 C 0.70663(11) 0.65766(6) -0.0220(2) 0.0268(3) Uani 1 1 d . . . . .
H8 H 0.7442 0.6401 0.0801 0.032 Uiso 1 1 calc R U . . .
C11 C 0.30816(10) 0.65753(5) 0.46300(18) 0.0202(2) Uani 1 1 d . . . . .
C12 C 0.30055(10) 0.71274(5) 0.49241(19) 0.0226(3) Uani 1 1 d . . . . .
H9 H 0.3585 0.7351 0.4598 0.027 Uiso 1 1 calc R U . . .
C13 C 0.20967(11) 0.73453(5) 0.56822(19) 0.0232(3) Uani 1 1 d . . . . .
C14 C 0.12718(11) 0.70199(6) 0.6247(2) 0.0261(3) Uani 1 1 d . . . . .
C15 C 0.13244(11) 0.64783(6) 0.5973(2) 0.0254(3) Uani 1 1 d . . . . .
H10 H 0.0753 0.6259 0.6380 0.031 Uiso 1 1 calc R U . . .
C16 C 0.22172(10) 0.62475(5) 0.50959(18) 0.0210(3) Uani 1 1 d . . . . .
C17 C 0.28061(13) 0.56556(6) 0.0995(2) 0.0334(3) Uani 1 1 d . . . . .
H11 H 0.2666 0.6040 0.0959 0.050 Uiso 1 1 calc R U . . .
H12 H 0.2449 0.5483 -0.0114 0.050 Uiso 1 1 calc R U . . .
H13 H 0.3569 0.5593 0.0900 0.050 Uiso 1 1 calc R U . . .
C18 C 0.23994(11) 0.54277(6) 0.2891(2) 0.0250(3) Uani 1 1 d . . . . .
C19 C 0.21473(10) 0.56701(5) 0.46376(19) 0.0214(3) Uani 1 1 d . . . . .
C20 C 0.16221(10) 0.48512(5) 0.54190(19) 0.0222(3) Uani 1 1 d . . . . .
C21 C 0.11452(10) 0.44133(5) 0.6549(2) 0.0228(3) Uani 1 1 d . . . . .
C22 C 0.05652(14) 0.45240(6) 0.8233(2) 0.0365(4) Uani 1 1 d . . . . .
H14 H 0.0499 0.4882 0.8672 0.044 Uiso 1 1 calc R U . . .
C23 C 0.00809(14) 0.41163(7) 0.9283(3) 0.0408(4) Uani 1 1 d . . . . .
H15 H -0.0317 0.4198 1.0428 0.049 Uiso 1 1 calc R U . . .
C24 C 0.01748(12) 0.35941(6) 0.8672(2) 0.0334(3) Uani 1 1 d . . . . .
H16 H -0.0159 0.3316 0.9390 0.040 Uiso 1 1 calc R U . . .
C25 C 0.07583(13) 0.34780(6) 0.7009(2) 0.0344(3) Uani 1 1 d . . . . .
H17 H 0.0828 0.3119 0.6587 0.041 Uiso 1 1 calc R U . . .
C26 C 0.12427(12) 0.38831(6) 0.5951(2) 0.0302(3) Uani 1 1 d . . . . .
H18 H 0.1644 0.3799 0.4811 0.036 Uiso 1 1 calc R U . . .
S1 S 0.58210(3) 0.59101(2) 0.30869(5) 0.02466(10) Uani 1 1 d . . . . .
S2 S 0.20930(3) 0.47585(2) 0.30458(5) 0.02761(10) Uani 1 1 d . . . . .
F1 F 0.19948(7) 0.78795(3) 0.58609(13) 0.02941(19) Uani 1 1 d . . . . .
N1 N 0.44754(9) 0.66307(4) 0.21353(16) 0.0208(2) Uani 1 1 d . . . . .
F2 F 0.03915(7) 0.72446(4) 0.70251(14) 0.0368(2) Uani 1 1 d . . . . .
N2 N 0.16957(9) 0.53417(4) 0.60498(16) 0.0216(2) Uani 1 1 d . . . . .

loop_
_atom_site_aniso_label
_atom_site_aniso_U_11
_atom_site_aniso_U_22
_atom_site_aniso_U_33
_atom_site_aniso_U_23
_atom_site_aniso_U_13
_atom_site_aniso_U_12
C1 0.0330(7) 0.0266(7) 0.0268(7) 0.0084(5) 0.0048(6) 0.0029(6)
C2 0.0236(6) 0.0205(6) 0.0219(6) 0.0015(5) 0.0025(5) 0.0004(5)
C3 0.0214(6) 0.0196(6) 0.0203(6) 0.0002(5) 0.0013(5) -0.0022(5)
C4 0.0237(6) 0.0187(6) 0.0208(6) 0.0009(5) 0.0007(5) -0.0006(5)
C5 0.0266(6) 0.0171(5) 0.0215(6) -0.0010(5) 0.0034(5) -0.0001(5)
C6 0.0310(7) 0.0208(6) 0.0237(7) -0.0010(5) 0.0024(5) 0.0025(5)
C7 0.0466(9) 0.0235(7) 0.0230(7) 0.0029(5) 0.0030(6) 0.0039(6)
C8 0.0468(9) 0.0259(7) 0.0268(7) 0.0020(6) 0.0146(6) -0.0031(6)
C9 0.0310(7) 0.0353(8) 0.0307(8) -0.0018(6) 0.0102(6) -0.0034(6)
C10 0.0266(7) 0.0296(7) 0.0243(7) 0.0010(5) 0.0038(5) 0.0005(5)
C11 0.0204(6) 0.0227(6) 0.0174(6) 0.0016(5) 0.0002(5) 0.0004(5)
C12 0.0232(6) 0.0234(6) 0.0212(6) 0.0018(5) -0.0001(5) -0.0005(5)
C13 0.0285(7) 0.0211(6) 0.0200(6) -0.0008(5) -0.0020(5) 0.0035(5)
C14 0.0237(6) 0.0318(7) 0.0227(7) 0.0007(5) 0.0044(5) 0.0062(5)
C15 0.0229(6) 0.0289(7) 0.0245(7) 0.0023(5) 0.0044(5) -0.0002(5)
C16 0.0223(6) 0.0237(6) 0.0171(6) 0.0013(5) 0.0005(5) -0.0003(5)
C17 0.0436(9) 0.0387(8) 0.0179(7) -0.0017(6) 0.0037(6) -0.0119(7)
C18 0.0272(6) 0.0272(7) 0.0206(6) -0.0008(5) 0.0010(5) -0.0056(5)
C19 0.0198(6) 0.0249(6) 0.0194(6) 0.0012(5) 0.0008(5) -0.0026(5)
C20 0.0214(6) 0.0252(6) 0.0200(6) -0.0009(5) 0.0010(5) -0.0019(5)
C21 0.0208(6) 0.0240(6) 0.0237(6) 0.0006(5) -0.0014(5) -0.0030(5)
C22 0.0472(9) 0.0250(7) 0.0374(8) -0.0009(6) 0.0171(7) -0.0039(6)
C23 0.0461(10) 0.0359(8) 0.0404(9) 0.0042(7) 0.0185(7) -0.0056(7)
C24 0.0276(7) 0.0318(7) 0.0406(9) 0.0096(6) -0.0034(6) -0.0110(6)
C25 0.0394(8) 0.0236(7) 0.0402(9) -0.0009(6) -0.0043(7) -0.0077(6)
C26 0.0345(7) 0.0265(7) 0.0296(7) -0.0035(6) 0.0010(6) -0.0038(6)
S1 0.02493(17) 0.02293(17) 0.02613(18) 0.00550(12) 0.00549(13) 0.00509(12)
S2 0.0355(2) 0.02672(18) 0.02058(18) -0.00522(12) 0.00430(14) -0.00623(13)
F1 0.0342(4) 0.0218(4) 0.0323(5) -0.0023(3) -0.0009(3) 0.0057(3)
N1 0.0220(5) 0.0203(5) 0.0201(5) 0.0018(4) 0.0017(4) -0.0010(4)
F2 0.0304(4) 0.0351(5) 0.0449(5) -0.0006(4) 0.0143(4) 0.0089(4)
N2 0.0217(5) 0.0221(5) 0.0209(5) 0.0001(4) 0.0022(4) -0.0026(4)

loop_
_atom_type_symbol
_atom_type_description
_atom_type_scat_dispersion_real
_atom_type_scat_dispersion_imag
_atom_type_scat_source
C C 0.0033 0.0016 'International Tables Vol C Tables 4.2.6.8 and 6.1.1.4'
H H 0.0000 0.0000 'International Tables Vol C Tables 4.2.6.8 and 6.1.1.4'
F F 0.0171 0.0103 'International Tables Vol C Tables 4.2.6.8 and 6.1.1.4'
N N 0.0061 0.0033 'International Tables Vol C Tables 4.2.6.8 and 6.1.1.4'
S S 0.1246 0.1234 'International Tables Vol C Tables 4.2.6.8 and 6.1.1.4'

loop_
_geom_angle_atom_site_label_1
_geom_angle_atom_site_label_2
_geom_angle_atom_site_label_3
_geom_angle
_geom_angle_site_symmetry_1
_geom_angle_site_symmetry_3
_geom_angle_publ_flag
C3 C2 C1 129.36(12) . . ?
C3 C2 S1 108.97(10) . . ?
C1 C2 S1 121.63(10) . . ?
C2 C3 N1 115.96(11) . . ?
C2 C3 C11 126.81(12) . . ?
N1 C3 C11 117.15(11) . . ?
N1 C4 C5 123.20(11) . . ?
N1 C4 S1 114.06(10) . . ?
C5 C4 S1 122.74(10) . . ?
C10 C5 C6 119.52(12) . . ?
C10 C5 C4 121.22(12) . . ?
C6 C5 C4 119.21(12) . . ?
C7 C6 C5 120.21(13) . . ?
C6 C7 C8 120.09(14) . . ?
C9 C8 C7 119.95(13) . . ?
C8 C9 C10 120.23(14) . . ?
C5 C10 C9 119.95(14) . . ?
C12 C11 C16 119.51(12) . . ?
C12 C11 C3 116.77(11) . . ?
C16 C11 C3 123.71(11) . . ?
C13 C12 C11 120.27(12) . . ?
F1 C13 C12 120.55(12) . . ?
F1 C13 C14 119.30(12) . . ?
C12 C13 C14 120.14(12) . . ?
F2 C14 C15 120.28(12) . . ?
F2 C14 C13 118.95(12) . . ?
C15 C14 C13 120.74(12) . . ?
C14 C15 C16 120.35(12) . . ?
C15 C16 C11 118.76(12) . . ?
C15 C16 C19 116.38(11) . . ?
C11 C16 C19 124.78(11) . . ?
C19 C18 C17 130.88(13) . . ?
C19 C18 S2 109.02(10) . . ?
C17 C18 S2 119.98(10) . . ?
C18 C19 N2 115.57(12) . . ?
C18 C19 C16 126.90(12) . . ?
N2 C19 C16 117.28(11) . . ?
N2 C20 C21 124.16(12) . . ?
N2 C20 S2 114.01(10) . . ?
C21 C20 S2 121.78(10) . . ?
C22 C21 C26 118.52(13) . . ?
C22 C21 C20 119.92(12) . . ?
C26 C21 C20 121.55(13) . . ?
C21 C22 C23 120.64(14) . . ?
C24 C23 C22 120.43(15) . . ?
C23 C24 C25 119.51(14) . . ?
C24 C25 C26 120.40(14) . . ?
C25 C26 C21 120.49(14) . . ?
C2 S1 C4 90.03(6) . . ?
C18 S2 C20 90.20(6) . . ?
C4 N1 C3 110.98(11) . . ?
C20 N2 C19 111.17(11) . . ?

loop_
_geom_bond_atom_site_label_1
_geom_bond_atom_site_label_2
_geom_bond_distance
_geom_bond_site_symmetry_2
_geom_bond_publ_flag
C1 C2 1.5016(18) . ?
C2 C3 1.3678(18) . ?
C2 S1 1.7268(13) . ?
C3 N1 1.3879(16) . ?
C3 C11 1.4840(17) . ?
C4 N1 1.3034(17) . ?
C4 C5 1.4718(18) . ?
C4 S1 1.7417(13) . ?
C5 C10 1.3918(19) . ?
C5 C6 1.3963(19) . ?
C6 C7 1.387(2) . ?
C7 C8 1.389(2) . ?
C8 C9 1.385(2) . ?
C9 C10 1.393(2) . ?
C11 C12 1.4027(18) . ?
C11 C16 1.4047(18) . ?
C12 C13 1.3735(18) . ?
C13 F1 1.3519(15) . ?
C13 C14 1.380(2) . ?
C14 F2 1.3558(15) . ?
C14 C15 1.373(2) . ?
C15 C16 1.4025(18) . ?
C16 C19 1.4844(18) . ?
C17 C18 1.5016(19) . ?
C18 C19 1.3720(19) . ?
C18 S2 1.7263(14) . ?
C19 N2 1.3884(16) . ?
C20 N2 1.3066(17) . ?
C20 C21 1.4702(18) . ?
C20 S2 1.7361(13) . ?
C21 C22 1.388(2) . ?
C21 C26 1.396(2) . ?
C22 C23 1.390(2) . ?
C23 C24 1.379(2) . ?
C24 C25 1.382(2) . ?
C25 C26 1.388(2) . ?

loop_
_geom_torsion_atom_site_label_1
_geom_torsion_atom_site_label_2
_geom_torsion_atom_site_label_3
_geom_torsion_atom_site_label_4
_geom_torsion
_geom_torsion_site_symmetry_1
_geom_torsion_site_symmetry_2
_geom_torsion_site_symmetry_3
_geom_torsion_site_symmetry_4
_geom_torsion_publ_flag
C1 C2 C3 N1 176.79(13) . . . . ?
S1 C2 C3 N1 -0.90(15) . . . . ?
C1 C2 C3 C11 0.3(2) . . . . ?
S1 C2 C3 C11 -177.43(11) . . . . ?
N1 C4 C5 C10 151.14(13) . . . . ?
S1 C4 C5 C10 -28.89(18) . . . . ?
N1 C4 C5 C6 -26.28(19) . . . . ?
S1 C4 C5 C6 153.70(10) . . . . ?
C10 C5 C6 C7 -1.5(2) . . . . ?
C4 C5 C6 C7 175.94(12) . . . . ?
C5 C6 C7 C8 -0.5(2) . . . . ?
C6 C7 C8 C9 1.5(2) . . . . ?
C7 C8 C9 C10 -0.5(2) . . . . ?
C6 C5 C10 C9 2.5(2) . . . . ?
C4 C5 C10 C9 -174.86(13) . . . . ?
C8 C9 C10 C5 -1.6(2) . . . . ?
C2 C3 C11 C12 127.79(14) . . . . ?
N1 C3 C11 C12 -48.71(16) . . . . ?
C2 C3 C11 C16 -53.4(2) . . . . ?
N1 C3 C11 C16 130.13(13) . . . . ?
C16 C11 C12 C13 0.71(19) . . . . ?
C3 C11 C12 C13 179.60(12) . . . . ?
C11 C12 C13 F1 -176.08(12) . . . . ?
C11 C12 C13 C14 3.1(2) . . . . ?
F1 C13 C14 F2 -2.03(19) . . . . ?
C12 C13 C14 F2 178.78(12) . . . . ?
F1 C13 C14 C15 175.98(12) . . . . ?
C12 C13 C14 C15 -3.2(2) . . . . ?
F2 C14 C15 C16 177.44(12) . . . . ?
C13 C14 C15 C16 -0.5(2) . . . . ?
C14 C15 C16 C11 4.3(2) . . . . ?
C14 C15 C16 C19 -172.70(12) . . . . ?
C12 C11 C16 C15 -4.36(19) . . . . ?
C3 C11 C16 C15 176.83(12) . . . . ?
C12 C11 C16 C19 172.38(12) . . . . ?
C3 C11 C16 C19 -6.4(2) . . . . ?
C17 C18 C19 N2 174.25(14) . . . . ?
S2 C18 C19 N2 -1.71(15) . . . . ?
C17 C18 C19 C16 0.2(2) . . . . ?
S2 C18 C19 C16 -175.77(11) . . . . ?
C15 C16 C19 C18 131.19(15) . . . . ?
C11 C16 C19 C18 -45.6(2) . . . . ?
C15 C16 C19 N2 -42.78(17) . . . . ?
C11 C16 C19 N2 140.42(13) . . . . ?
N2 C20 C21 C22 12.0(2) . . . . ?
S2 C20 C21 C22 -165.25(12) . . . . ?
N2 C20 C21 C26 -169.22(13) . . . . ?
S2 C20 C21 C26 13.52(18) . . . . ?
C26 C21 C22 C23 -0.9(2) . . . . ?
C20 C21 C22 C23 177.93(16) . . . . ?
C21 C22 C23 C24 0.4(3) . . . . ?
C22 C23 C24 C25 0.2(3) . . . . ?
C23 C24 C25 C26 -0.3(2) . . . . ?
C24 C25 C26 C21 -0.2(2) . . . . ?
C22 C21 C26 C25 0.8(2) . . . . ?
C20 C21 C26 C25 -178.02(14) . . . . ?
C3 C2 S1 C4 0.41(10) . . . . ?
C1 C2 S1 C4 -177.50(12) . . . . ?
N1 C4 S1 C2 0.16(11) . . . . ?
C5 C4 S1 C2 -179.82(11) . . . . ?
C19 C18 S2 C20 1.19(11) . . . . ?
C17 C18 S2 C20 -175.28(13) . . . . ?
N2 C20 S2 C18 -0.48(11) . . . . ?
C21 C20 S2 C18 177.04(12) . . . . ?
C5 C4 N1 C3 179.30(12) . . . . ?
S1 C4 N1 C3 -0.68(14) . . . . ?
C2 C3 N1 C4 1.04(16) . . . . ?
C11 C3 N1 C4 177.92(11) . . . . ?
C21 C20 N2 C19 -177.84(12) . . . . ?
S2 C20 N2 C19 -0.39(14) . . . . ?
C18 C19 N2 C20 1.39(17) . . . . ?
C16 C19 N2 C20 176.05(11) . . . . ?
